data_7048576
loop_
_publ_author_name
'Sun, Ziyue'
'Zhao, Yanxia'
'Prior, Timothy J.'
'Elsegood, Mark R. J.'
'Wang, Kuiyuan'
'Xing, Tian'
'Redshaw, Carl'

_publ_section_title
;
 Mono-oxo molybdenum(vi) and tungsten(vi) complexes bearing chelating
 aryloxides: synthesis, structure and ring opening polymerization of
 cyclic esters
;
_journal_name_full 'Dalton Transactions'
_journal_paper_doi 10.1039/C8DT04566F
_journal_year 2019
_chemical_formula_moiety 'C60 H88 Mo O5, C6 H14'
_chemical_formula_sum 'C66 H102 Mo O5'
_chemical_formula_weight 1071.41
_chemical_name_systematic
; 
 ? 
;
_space_group_crystal_system monoclinic
_space_group_IT_number 15
_space_group_name_Hall '-C 2yc'
_space_group_name_H-M_alt 'C 1 2/c 1'
_symmetry_space_group_name_Hall '-C 2yc'
_symmetry_space_group_name_H-M 'C 1 2/c 1'
_atom_sites_solution_hydrogens geom
_atom_sites_solution_primary heavy
_atom_sites_solution_secondary difmap
_audit_creation_method SHELXL-2016/6
_audit_update_record
;
2018-08-10 deposited with the CCDC.
2018-12-26 downloaded from the CCDC.
;
_cell_angle_alpha 90
_cell_angle_beta 92.320(2)
_cell_angle_gamma 90
_cell_formula_units_Z 4
_cell_length_a 12.4077(5)
_cell_length_b 17.8693(8)
_cell_length_c 27.6221(12)
_cell_measurement_reflns_used 17793
_cell_measurement_temperature 150(2)
_cell_measurement_theta_max 28.90
_cell_measurement_theta_min 2.15
_cell_volume 6119.3(5)
_computing_cell_refinement 'Bruker SAINT'
_computing_data_collection 'Bruker SMART'
_computing_data_reduction 'Bruker SAINT'
_computing_molecular_graphics 'Bruker SHELXTL'
_computing_publication_material 'Bruker SHELXTL and local programs'
_computing_structure_refinement 'SHELXL-2016/6 (Sheldrick, 2016)'
_computing_structure_solution 'Bruker SHELXTL'
_diffrn_ambient_temperature 150(2)
_diffrn_measured_fraction_theta_full 0.999
_diffrn_measured_fraction_theta_max 0.898
_diffrn_measurement_device_type 'Bruker SMART 1000 CCD diffractometer'
_diffrn_measurement_method '\w rotation with narrow frames'
_diffrn_radiation_monochromator graphite
_diffrn_radiation_type MoK\a
_diffrn_radiation_wavelength 0.71073
_diffrn_reflns_av_R_equivalents 0.0195
_diffrn_reflns_av_unetI/netI 0.0195
_diffrn_reflns_Laue_measured_fraction_full 0.999
_diffrn_reflns_Laue_measured_fraction_max 0.898
_diffrn_reflns_limit_h_max 16
_diffrn_reflns_limit_h_min -16
_diffrn_reflns_limit_k_max 23
_diffrn_reflns_limit_k_min -24
_diffrn_reflns_limit_l_max 35
_diffrn_reflns_limit_l_min -35
_diffrn_reflns_number 26161
_diffrn_reflns_point_group_measured_fraction_full 0.999
_diffrn_reflns_point_group_measured_fraction_max 0.898
_diffrn_reflns_theta_full 25.242
_diffrn_reflns_theta_max 28.941
_diffrn_reflns_theta_min 1.999
_diffrn_source 'fine-focus sealed tube'
_exptl_absorpt_coefficient_mu 0.260
_exptl_absorpt_correction_T_max 0.962
_exptl_absorpt_correction_T_min 0.851
_exptl_absorpt_correction_type multi-scan
_exptl_absorpt_process_details 'SADABS v2.03, Sheldrick, G.M.'
_exptl_crystal_colour 'dark blue'
_exptl_crystal_density_diffrn 1.163
_exptl_crystal_density_method 'not measured'
_exptl_crystal_description block
_exptl_crystal_F_000 2320
_exptl_crystal_recrystallization_method 'Re-crystallisation from solvent: hexane'
_exptl_crystal_size_max 0.640
_exptl_crystal_size_mid 0.330
_exptl_crystal_size_min 0.150
_refine_diff_density_max 0.744
_refine_diff_density_min -0.608
_refine_diff_density_rms 0.058
_refine_ls_extinction_method none
_refine_ls_goodness_of_fit_ref 1.104
_refine_ls_hydrogen_treatment constr
_refine_ls_matrix_type full
_refine_ls_number_parameters 353
_refine_ls_number_reflns 7274
_refine_ls_number_restraints 82
_refine_ls_restrained_S_all 1.109
_refine_ls_R_factor_all 0.0384
_refine_ls_R_factor_gt 0.0329
_refine_ls_shift/su_max 0.002
_refine_ls_shift/su_mean 0.000
_refine_ls_structure_factor_coef Fsqd
_refine_ls_weighting_details 'w=1/[\s^2^(Fo^2^)+(0.0389P)^2^+8.1823P] where P=(Fo^2^+2Fc^2^)/3'
_refine_ls_weighting_scheme calc
_refine_ls_wR_factor_gt 0.0851
_refine_ls_wR_factor_ref 0.0880
_reflns_Friedel_coverage 0.000
_reflns_number_gt 6574
_reflns_number_total 7274
_reflns_threshold_expression 'I > 2\s(I)'
_cod_data_source_file c8dt04566f2.cif
_cod_data_source_block 1dothexane
_cod_database_code 7048576
_shelx_shelxl_version_number 2016/6
_shelx_space_group_comment
; 
The symmetry employed for this shelxl refinement is uniquely defined 
by the following loop, which should always be used as a source of 
symmetry information in preference to the above space-group names. 
They are only intended as comments. 
;
_shelx_estimated_absorpt_t_min 0.851
_shelx_estimated_absorpt_t_max 0.962

loop_
_space_group_symop_operation_xyz
'x, y, z'
'-x, y, -z+1/2'
'x+1/2, y+1/2, z'
'-x+1/2, y+1/2, -z+1/2'
'-x, -y, -z'
'x, -y, z-1/2'
'-x+1/2, -y+1/2, -z'
'x+1/2, -y+1/2, z-1/2'

loop_
_atom_site_label
_atom_site_type_symbol
_atom_site_fract_x
_atom_site_fract_y
_atom_site_fract_z
_atom_site_U_iso_or_equiv
_atom_site_adp_type
_atom_site_occupancy
_atom_site_site_symmetry_order
_atom_site_calc_flag
_atom_site_refinement_flags_posn
_atom_site_refinement_flags_adp
_atom_site_refinement_flags_occupancy
Mo1 Mo 0.500000 0.56294(2) 0.750000 0.01657(6) Uani 1 2 d S T P
O1 O 0.39513(9) 0.52493(6) 0.79343(4) 0.0207(2) Uani 1 1 d . . .
O2 O 0.60699(9) 0.55175(6) 0.79974(4) 0.0197(2) Uani 1 1 d . . .
O3 O 0.500000 0.65692(9) 0.750000 0.0239(3) Uani 1 2 d S T P
C1 C 0.39566(12) 0.49688(9) 0.83984(6) 0.0187(3) Uani 1 1 d . . .
C2 C 0.32463(13) 0.52770(9) 0.87360(6) 0.0212(3) Uani 1 1 d . . .
C3 C 0.32055(14) 0.49257(10) 0.91854(6) 0.0244(3) Uani 1 1 d . . .
H3 H 0.272413 0.512099 0.941253 0.029 Uiso 1 1 calc R U .
C4 C 0.38292(14) 0.43038(10) 0.93223(6) 0.0246(3) Uani 1 1 d . . .
C5 C 0.45354(13) 0.40376(9) 0.89879(6) 0.0223(3) Uani 1 1 d . . .
H5 H 0.498851 0.362633 0.907456 0.027 Uiso 1 1 calc R U .
C6 C 0.46061(12) 0.43520(9) 0.85271(6) 0.0195(3) Uani 1 1 d . . .
C7 C 0.25256(14) 0.59607(10) 0.86202(6) 0.0257(3) Uani 1 1 d . . .
C8 C 0.32040(17) 0.66223(10) 0.84473(8) 0.0353(4) Uani 1 1 d . . .
H8A H 0.350568 0.649850 0.813473 0.053 Uiso 1 1 calc R U .
H8B H 0.379221 0.672240 0.868596 0.053 Uiso 1 1 calc R U .
H8C H 0.274638 0.706734 0.841093 0.053 Uiso 1 1 calc R U .
C9 C 0.16578(16) 0.57467(12) 0.82330(7) 0.0348(4) Uani 1 1 d . . .
H9A H 0.122486 0.618867 0.814538 0.052 Uiso 1 1 calc R U .
H9B H 0.119016 0.535835 0.836130 0.052 Uiso 1 1 calc R U .
H9C H 0.200430 0.555639 0.794514 0.052 Uiso 1 1 calc R U .
C10 C 0.19461(17) 0.62384(12) 0.90688(7) 0.0351(4) Uani 1 1 d . . .
H10A H 0.152198 0.668545 0.898368 0.053 Uiso 1 1 calc R U .
H10B H 0.248156 0.636147 0.932709 0.053 Uiso 1 1 calc R U .
H10C H 0.146596 0.584498 0.918117 0.053 Uiso 1 1 calc R U .
C11 C 0.36825(16) 0.39315(11) 0.98172(7) 0.0314(4) Uani 1 1 d . . .
C12 C 0.3702(2) 0.45139(13) 1.02261(7) 0.0454(5) Uani 1 1 d . . .
H12A H 0.440772 0.476001 1.024646 0.068 Uiso 1 1 calc R U .
H12B H 0.357050 0.426495 1.053438 0.068 Uiso 1 1 calc R U .
H12C H 0.313840 0.488846 1.015862 0.068 Uiso 1 1 calc R U .
C13 C 0.2581(2) 0.35382(15) 0.97967(9) 0.0513(6) Uani 1 1 d . . .
H13A H 0.200981 0.390914 0.973654 0.077 Uiso 1 1 calc R U .
H13B H 0.247135 0.328604 1.010586 0.077 Uiso 1 1 calc R U .
H13C H 0.256004 0.316825 0.953452 0.077 Uiso 1 1 calc R U .
C14 C 0.4551(2) 0.33480(16) 0.99357(9) 0.0575(7) Uani 1 1 d . . .
H14A H 0.451606 0.295227 0.968999 0.086 Uiso 1 1 calc R U .
H14B H 0.443265 0.313084 1.025497 0.086 Uiso 1 1 calc R U .
H14C H 0.526285 0.358623 0.993835 0.086 Uiso 1 1 calc R U .
C15 C 0.54667(12) 0.40459(9) 0.81975(6) 0.0188(3) Uani 1 1 d . . .
H15 H 0.531617 0.425434 0.786568 0.023 Uiso 1 1 calc R U .
C16 C 0.54581(14) 0.31891(9) 0.81562(6) 0.0251(3) Uani 1 1 d . . .
H16A H 0.603824 0.302796 0.794951 0.038 Uiso 1 1 calc R U .
H16B H 0.476213 0.302407 0.801358 0.038 Uiso 1 1 calc R U .
H16C H 0.556848 0.296844 0.847923 0.038 Uiso 1 1 calc R U .
C17 C 0.67484(13) 0.51299(9) 0.83035(6) 0.0191(3) Uani 1 1 d . . .
C18 C 0.65357(12) 0.43707(9) 0.83882(6) 0.0197(3) Uani 1 1 d . . .
C19 C 0.72390(13) 0.39694(9) 0.86921(6) 0.0226(3) Uani 1 1 d . . .
H19 H 0.710609 0.345266 0.874431 0.027 Uiso 1 1 calc R U .
C20 C 0.81376(14) 0.43032(10) 0.89238(6) 0.0244(3) Uani 1 1 d . . .
C21 C 0.83028(13) 0.50645(10) 0.88384(6) 0.0245(3) Uani 1 1 d . . .
H21 H 0.891112 0.529759 0.899440 0.029 Uiso 1 1 calc R U .
C22 C 0.76284(13) 0.55037(9) 0.85376(6) 0.0212(3) Uani 1 1 d . . .
C23 C 0.89045(15) 0.38407(11) 0.92565(7) 0.0312(4) Uani 1 1 d . . .
C24 C 0.82841(19) 0.32392(13) 0.95292(8) 0.0447(5) Uani 1 1 d . . .
H24A H 0.877715 0.298493 0.976146 0.067 Uiso 1 1 calc R U .
H24B H 0.797913 0.287376 0.929727 0.067 Uiso 1 1 calc R U .
H24C H 0.770052 0.347531 0.970280 0.067 Uiso 1 1 calc R U .
C25 C 0.9483(2) 0.43329(13) 0.96384(9) 0.0475(6) Uani 1 1 d . . .
H25A H 0.996450 0.468143 0.947901 0.071 Uiso 1 1 calc R U .
H25B H 0.990510 0.401671 0.986528 0.071 Uiso 1 1 calc R U .
H25C H 0.894855 0.461598 0.981543 0.071 Uiso 1 1 calc R U .
C26 C 0.97376(18) 0.34553(14) 0.89477(9) 0.0468(5) Uani 1 1 d . . .
H26A H 1.016823 0.383473 0.878739 0.070 Uiso 1 1 calc R U .
H26B H 0.936612 0.314152 0.870241 0.070 Uiso 1 1 calc R U .
H26C H 1.021203 0.314272 0.915543 0.070 Uiso 1 1 calc R U .
C27 C 0.78245(14) 0.63468(10) 0.84702(6) 0.0245(3) Uani 1 1 d . . .
C28 C 0.68186(16) 0.68061(10) 0.85882(7) 0.0307(4) Uani 1 1 d . . .
H28A H 0.622713 0.668244 0.835607 0.046 Uiso 1 1 calc R U .
H28B H 0.698411 0.734100 0.856662 0.046 Uiso 1 1 calc R U .
H28C H 0.660420 0.668713 0.891702 0.046 Uiso 1 1 calc R U .
C29 C 0.81293(17) 0.64970(12) 0.79441(7) 0.0347(4) Uani 1 1 d . . .
H29A H 0.877444 0.620769 0.787218 0.052 Uiso 1 1 calc R U .
H29B H 0.827618 0.703156 0.790297 0.052 Uiso 1 1 calc R U .
H29C H 0.753119 0.634722 0.772249 0.052 Uiso 1 1 calc R U .
C30 C 0.87578(16) 0.66297(11) 0.88066(7) 0.0341(4) Uani 1 1 d . . .
H30A H 0.860412 0.651390 0.914369 0.051 Uiso 1 1 calc R U .
H30B H 0.883346 0.717228 0.876883 0.051 Uiso 1 1 calc R U .
H30C H 0.942956 0.638304 0.872138 0.051 Uiso 1 1 calc R U .
C31 C 0.2291(3) 0.36897(17) 0.77854(12) 0.0729(9) Uani 1 1 d . U .
C32 C 0.1529(4) 0.3300(3) 0.7468(2) 0.0635(14) Uani 0.5 1 d . U P
C33 C 0.0428(4) 0.3397(4) 0.7547(2) 0.0638(14) Uani 0.5 1 d . U P
C34 C 0.000000 0.4105(3) 0.750000 0.1032(17) Uani 1 2 d S TU P
C35 C 0.1345(6) 0.4087(4) 0.7445(3) 0.0841(18) Uani 0.5 1 d . U P

loop_
_atom_site_aniso_label
_atom_site_aniso_U_11
_atom_site_aniso_U_22
_atom_site_aniso_U_33
_atom_site_aniso_U_23
_atom_site_aniso_U_13
_atom_site_aniso_U_12
Mo1 0.01963(10) 0.01325(9) 0.01688(10) 0.000 0.00117(6) 0.000
O1 0.0203(5) 0.0222(6) 0.0195(5) 0.0032(4) 0.0015(4) 0.0007(4)
O2 0.0207(5) 0.0199(5) 0.0184(5) 0.0003(4) 0.0002(4) -0.0025(4)
O3 0.0302(9) 0.0153(7) 0.0264(8) 0.000 0.0019(7) 0.000
C1 0.0185(7) 0.0184(7) 0.0192(7) 0.0015(6) 0.0004(6) -0.0036(6)
C2 0.0197(8) 0.0211(8) 0.0229(8) 0.0011(6) 0.0011(6) 0.0003(6)
C3 0.0232(8) 0.0282(9) 0.0221(8) 0.0013(6) 0.0046(6) 0.0026(7)
C4 0.0248(8) 0.0265(8) 0.0224(8) 0.0053(7) 0.0015(6) -0.0009(7)
C5 0.0215(8) 0.0207(8) 0.0246(8) 0.0039(6) -0.0003(6) 0.0000(6)
C6 0.0174(7) 0.0190(7) 0.0220(7) -0.0013(6) 0.0003(6) -0.0031(6)
C7 0.0269(9) 0.0257(8) 0.0247(8) 0.0038(7) 0.0051(7) 0.0068(7)
C8 0.0403(11) 0.0229(9) 0.0437(11) 0.0031(8) 0.0135(9) 0.0056(8)
C9 0.0284(9) 0.0439(11) 0.0318(10) 0.0050(8) -0.0017(7) 0.0098(8)
C10 0.0380(10) 0.0369(10) 0.0310(10) 0.0032(8) 0.0097(8) 0.0143(8)
C11 0.0354(10) 0.0354(10) 0.0240(9) 0.0102(7) 0.0069(7) 0.0062(8)
C12 0.0649(15) 0.0481(13) 0.0238(10) 0.0056(9) 0.0091(9) 0.0008(11)
C13 0.0548(14) 0.0545(14) 0.0452(13) 0.0185(11) 0.0100(11) -0.0157(11)
C14 0.0662(16) 0.0718(17) 0.0357(12) 0.0291(12) 0.0163(11) 0.0347(14)
C15 0.0188(7) 0.0170(7) 0.0204(7) -0.0006(6) -0.0007(6) -0.0009(6)
C16 0.0275(8) 0.0185(8) 0.0289(9) -0.0022(6) -0.0014(7) -0.0027(6)
C17 0.0190(7) 0.0208(7) 0.0176(7) -0.0010(6) 0.0011(6) -0.0001(6)
C18 0.0182(7) 0.0205(7) 0.0206(7) -0.0039(6) 0.0022(6) -0.0002(6)
C19 0.0217(8) 0.0196(8) 0.0264(8) -0.0020(6) -0.0004(6) 0.0026(6)
C20 0.0213(8) 0.0264(8) 0.0253(8) -0.0033(7) -0.0022(6) 0.0045(6)
C21 0.0190(8) 0.0284(9) 0.0258(8) -0.0044(7) -0.0019(6) -0.0025(6)
C22 0.0207(7) 0.0232(8) 0.0198(7) -0.0029(6) 0.0026(6) -0.0027(6)
C23 0.0279(9) 0.0307(9) 0.0341(10) -0.0026(8) -0.0105(7) 0.0050(7)
C24 0.0455(12) 0.0459(13) 0.0416(12) 0.0124(10) -0.0132(9) 0.0010(10)
C25 0.0491(13) 0.0418(12) 0.0493(13) -0.0047(10) -0.0272(10) 0.0064(10)
C26 0.0375(12) 0.0521(14) 0.0504(13) -0.0004(11) -0.0033(10) 0.0200(10)
C27 0.0272(8) 0.0234(8) 0.0227(8) -0.0017(6) 0.0004(6) -0.0086(7)
C28 0.0375(10) 0.0205(8) 0.0342(10) -0.0020(7) 0.0022(8) -0.0035(7)
C29 0.0407(11) 0.0368(10) 0.0270(9) 0.0003(8) 0.0050(8) -0.0155(8)
C30 0.0363(10) 0.0314(10) 0.0341(10) -0.0024(8) -0.0041(8) -0.0150(8)
C31 0.106(2) 0.0472(15) 0.0648(18) -0.0040(13) -0.0039(17) -0.0235(16)
C32 0.043(3) 0.061(3) 0.086(4) -0.008(3) 0.001(3) -0.015(2)
C33 0.049(2) 0.086(4) 0.057(3) 0.020(3) 0.016(3) 0.022(2)
C34 0.118(4) 0.074(3) 0.117(5) 0.000 0.005(4) 0.000
C35 0.078(4) 0.078(4) 0.097(5) -0.022(4) 0.025(3) -0.019(3)

loop_
_atom_type_symbol
_atom_type_description
_atom_type_scat_dispersion_real
_atom_type_scat_dispersion_imag
_atom_type_scat_source
C C 0.0033 0.0016 'International Tables Vol C Tables 4.2.6.8 and 6.1.1.4'
H H 0.0000 0.0000 'International Tables Vol C Tables 4.2.6.8 and 6.1.1.4'
O O 0.0106 0.0060 'International Tables Vol C Tables 4.2.6.8 and 6.1.1.4'
Mo Mo -1.6832 0.6857 'International Tables Vol C Tables 4.2.6.8 and 6.1.1.4'

loop_
_geom_angle_atom_site_label_1
_geom_angle_atom_site_label_2
_geom_angle_atom_site_label_3
_geom_angle
_geom_angle_site_symmetry_1
_geom_angle_site_symmetry_3
O3 Mo1 O2 96.09(3) . 2_656
O3 Mo1 O2 96.09(3) . .
O2 Mo1 O2 167.81(7) 2_656 .
O3 Mo1 O1 110.62(3) . .
O2 Mo1 O1 86.73(5) 2_656 .
O2 Mo1 O1 88.99(5) . .
O3 Mo1 O1 110.62(3) . 2_656
O2 Mo1 O1 88.99(5) 2_656 2_656
O2 Mo1 O1 86.73(5) . 2_656
O1 Mo1 O1 138.77(7) . 2_656
C1 O1 Mo1 136.86(10) . .
C17 O2 Mo1 155.43(10) . .
O1 C1 C6 120.22(14) . .
O1 C1 C2 119.38(14) . .
C6 C1 C2 120.27(14) . .
C3 C2 C1 117.13(15) . .
C3 C2 C7 120.03(15) . .
C1 C2 C7 122.83(14) . .
C2 C3 C4 124.02(16) . .
C2 C3 H3 118.0 . .
C4 C3 H3 118.0 . .
C5 C4 C3 116.85(15) . .
C5 C4 C11 123.08(15) . .
C3 C4 C11 120.03(15) . .
C4 C5 C6 122.34(15) . .
C4 C5 H5 118.8 . .
C6 C5 H5 118.8 . .
C5 C6 C1 119.35(15) . .
C5 C6 C15 117.95(14) . .
C1 C6 C15 122.49(14) . .
C9 C7 C8 110.63(16) . .
C9 C7 C10 107.69(15) . .
C8 C7 C10 106.34(16) . .
C9 C7 C2 109.40(15) . .
C8 C7 C2 110.71(14) . .
C10 C7 C2 112.01(14) . .
C7 C8 H8A 109.5 . .
C7 C8 H8B 109.5 . .
H8A C8 H8B 109.5 . .
C7 C8 H8C 109.5 . .
H8A C8 H8C 109.5 . .
H8B C8 H8C 109.5 . .
C7 C9 H9A 109.5 . .
C7 C9 H9B 109.5 . .
H9A C9 H9B 109.5 . .
C7 C9 H9C 109.5 . .
H9A C9 H9C 109.5 . .
H9B C9 H9C 109.5 . .
C7 C10 H10A 109.5 . .
C7 C10 H10B 109.5 . .
H10A C10 H10B 109.5 . .
C7 C10 H10C 109.5 . .
H10A C10 H10C 109.5 . .
H10B C10 H10C 109.5 . .
C14 C11 C12 108.40(19) . .
C14 C11 C13 108.4(2) . .
C12 C11 C13 108.94(18) . .
C14 C11 C4 112.24(16) . .
C12 C11 C4 111.22(16) . .
C13 C11 C4 107.60(16) . .
C11 C12 H12A 109.5 . .
C11 C12 H12B 109.5 . .
H12A C12 H12B 109.5 . .
C11 C12 H12C 109.5 . .
H12A C12 H12C 109.5 . .
H12B C12 H12C 109.5 . .
C11 C13 H13A 109.5 . .
C11 C13 H13B 109.5 . .
H13A C13 H13B 109.5 . .
C11 C13 H13C 109.5 . .
H13A C13 H13C 109.5 . .
H13B C13 H13C 109.5 . .
C11 C14 H14A 109.5 . .
C11 C14 H14B 109.5 . .
H14A C14 H14B 109.5 . .
C11 C14 H14C 109.5 . .
H14A C14 H14C 109.5 . .
H14B C14 H14C 109.5 . .
C18 C15 C6 106.07(12) . .
C18 C15 C16 114.16(13) . .
C6 C15 C16 113.41(13) . .
C18 C15 H15 107.6 . .
C6 C15 H15 107.6 . .
C16 C15 H15 107.6 . .
C15 C16 H16A 109.5 . .
C15 C16 H16B 109.5 . .
H16A C16 H16B 109.5 . .
C15 C16 H16C 109.5 . .
H16A C16 H16C 109.5 . .
H16B C16 H16C 109.5 . .
O2 C17 C18 118.72(14) . .
O2 C17 C22 119.43(14) . .
C18 C17 C22 121.82(15) . .
C19 C18 C17 118.88(15) . .
C19 C18 C15 122.06(15) . .
C17 C18 C15 118.55(14) . .
C18 C19 C20 121.86(16) . .
C18 C19 H19 119.1 . .
C20 C19 H19 119.1 . .
C19 C20 C21 117.27(15) . .
C19 C20 C23 120.51(16) . .
C21 C20 C23 122.22(16) . .
C22 C21 C20 124.00(15) . .
C22 C21 H21 118.0 . .
C20 C21 H21 118.0 . .
C21 C22 C17 116.08(15) . .
C21 C22 C27 121.90(15) . .
C17 C22 C27 122.02(15) . .
C25 C23 C26 109.55(18) . .
C25 C23 C20 111.39(16) . .
C26 C23 C20 108.94(16) . .
C25 C23 C24 107.12(18) . .
C26 C23 C24 108.75(18) . .
C20 C23 C24 111.03(16) . .
C23 C24 H24A 109.5 . .
C23 C24 H24B 109.5 . .
H24A C24 H24B 109.5 . .
C23 C24 H24C 109.5 . .
H24A C24 H24C 109.5 . .
H24B C24 H24C 109.5 . .
C23 C25 H25A 109.5 . .
C23 C25 H25B 109.5 . .
H25A C25 H25B 109.5 . .
C23 C25 H25C 109.5 . .
H25A C25 H25C 109.5 . .
H25B C25 H25C 109.5 . .
C23 C26 H26A 109.5 . .
C23 C26 H26B 109.5 . .
H26A C26 H26B 109.5 . .
C23 C26 H26C 109.5 . .
H26A C26 H26C 109.5 . .
H26B C26 H26C 109.5 . .
C22 C27 C28 111.27(14) . .
C22 C27 C29 109.32(14) . .
C28 C27 C29 109.82(16) . .
C22 C27 C30 111.54(15) . .
C28 C27 C30 107.06(15) . .
C29 C27 C30 107.74(15) . .
C27 C28 H28A 109.5 . .
C27 C28 H28B 109.5 . .
H28A C28 H28B 109.5 . .
C27 C28 H28C 109.5 . .
H28A C28 H28C 109.5 . .
H28B C28 H28C 109.5 . .
C27 C29 H29A 109.5 . .
C27 C29 H29B 109.5 . .
H29A C29 H29B 109.5 . .
C27 C29 H29C 109.5 . .
H29A C29 H29C 109.5 . .
H29B C29 H29C 109.5 . .
C27 C30 H30A 109.5 . .
C27 C30 H30B 109.5 . .
H30A C30 H30B 109.5 . .
C27 C30 H30C 109.5 . .
H30A C30 H30C 109.5 . .
H30B C30 H30C 109.5 . .
C32 C31 C35 54.7(4) . .
C33 C32 C35 74.3(5) . .
C33 C32 C31 117.6(5) . .
C35 C32 C31 69.6(4) . .
C33 C33 C34 66.8(3) 2_556 .
C33 C33 C32 156.0(9) 2_556 .
C34 C33 C32 118.2(5) . .
C33 C33 C35 127.8(5) 2_556 .
C34 C33 C35 65.1(4) . .
C32 C33 C35 53.4(4) . .
C33 C34 C33 46.4(5) . 2_556
C33 C34 C35 110.8(5) . 2_556
C33 C34 C35 67.1(4) 2_556 2_556
C33 C34 C35 67.1(4) . .
C33 C34 C35 110.8(5) 2_556 .
C35 C34 C35 177.8(7) 2_556 .
C32 C35 C31 55.7(4) . .
C32 C35 C34 99.9(5) . .
C31 C35 C34 130.3(5) . .
C32 C35 C33 52.2(4) . .
C31 C35 C33 93.4(5) . .
C34 C35 C33 47.9(3) . .

loop_
_geom_bond_atom_site_label_1
_geom_bond_atom_site_label_2
_geom_bond_distance
_geom_bond_site_symmetry_2
Mo1 O3 1.6793(16) .
Mo1 O2 1.8820(11) 2_656
Mo1 O2 1.8820(11) .
Mo1 O1 1.9286(11) .
Mo1 O1 1.9286(11) 2_656
O1 C1 1.3765(19) .
O2 C17 1.3587(19) .
C1 C6 1.403(2) .
C1 C2 1.420(2) .
C2 C3 1.394(2) .
C2 C7 1.540(2) .
C3 C4 1.398(2) .
C3 H3 0.9500 .
C4 C5 1.383(2) .
C4 C11 1.538(2) .
C5 C6 1.397(2) .
C5 H5 0.9500 .
C6 C15 1.532(2) .
C7 C9 1.535(3) .
C7 C8 1.539(3) .
C7 C10 1.540(2) .
C8 H8A 0.9800 .
C8 H8B 0.9800 .
C8 H8C 0.9800 .
C9 H9A 0.9800 .
C9 H9B 0.9800 .
C9 H9C 0.9800 .
C10 H10A 0.9800 .
C10 H10B 0.9800 .
C10 H10C 0.9800 .
C11 C14 1.525(3) .
C11 C12 1.535(3) .
C11 C13 1.536(3) .
C12 H12A 0.9800 .
C12 H12B 0.9800 .
C12 H12C 0.9800 .
C13 H13A 0.9800 .
C13 H13B 0.9800 .
C13 H13C 0.9800 .
C14 H14A 0.9800 .
C14 H14B 0.9800 .
C14 H14C 0.9800 .
C15 C18 1.522(2) .
C15 C16 1.535(2) .
C15 H15 1.0000 .
C16 H16A 0.9800 .
C16 H16B 0.9800 .
C16 H16C 0.9800 .
C17 C18 1.404(2) .
C17 C22 1.414(2) .
C18 C19 1.386(2) .
C19 C20 1.397(2) .
C19 H19 0.9500 .
C20 C21 1.397(2) .
C20 C23 1.537(2) .
C21 C22 1.396(2) .
C21 H21 0.9500 .
C22 C27 1.539(2) .
C23 C25 1.530(3) .
C23 C26 1.530(3) .
C23 C24 1.537(3) .
C24 H24A 0.9800 .
C24 H24B 0.9800 .
C24 H24C 0.9800 .
C25 H25A 0.9800 .
C25 H25B 0.9800 .
C25 H25C 0.9800 .
C26 H26A 0.9800 .
C26 H26B 0.9800 .
C26 H26C 0.9800 .
C27 C28 1.540(3) .
C27 C29 1.540(2) .
C27 C30 1.540(2) .
C28 H28A 0.9800 .
C28 H28B 0.9800 .
C28 H28C 0.9800 .
C29 H29A 0.9800 .
C29 H29B 0.9800 .
C29 H29C 0.9800 .
C30 H30A 0.9800 .
C30 H30B 0.9800 .
C30 H30C 0.9800 .
C31 C32 1.443(6) .
C31 C35 1.637(9) .
C32 C33 1.403(7) .
C32 C35 1.425(10) .
C33 C33 1.084(11) 2_556
C33 C34 1.376(8) .
C33 C35 1.709(9) .
C34 C35 1.682(7) 2_556
C34 C35 1.683(7) .

loop_
_geom_torsion_atom_site_label_1
_geom_torsion_atom_site_label_2
_geom_torsion_atom_site_label_3
_geom_torsion_atom_site_label_4
_geom_torsion
_geom_torsion_site_symmetry_1
_geom_torsion_site_symmetry_4
O3 Mo1 O2 C17 -178.2(2) . .
O2 Mo1 O2 C17 1.8(2) 2_656 .
O1 Mo1 O2 C17 71.2(2) . .
O1 Mo1 O2 C17 -67.8(2) 2_656 .
Mo1 O1 C1 C6 -56.3(2) . .
Mo1 O1 C1 C2 127.92(14) . .
O1 C1 C2 C3 173.79(15) . .
C6 C1 C2 C3 -2.0(2) . .
O1 C1 C2 C7 -5.2(2) . .
C6 C1 C2 C7 179.03(15) . .
C1 C2 C3 C4 1.1(3) . .
C7 C2 C3 C4 -179.94(16) . .
C2 C3 C4 C5 1.0(3) . .
C2 C3 C4 C11 -176.84(17) . .
C3 C4 C5 C6 -2.2(3) . .
C11 C4 C5 C6 175.57(16) . .
C4 C5 C6 C1 1.3(2) . .
C4 C5 C6 C15 176.14(15) . .
O1 C1 C6 C5 -174.85(14) . .
C2 C1 C6 C5 0.9(2) . .
O1 C1 C6 C15 10.5(2) . .
C2 C1 C6 C15 -173.70(14) . .
C3 C2 C7 C9 -110.97(18) . .
C1 C2 C7 C9 67.9(2) . .
C3 C2 C7 C8 126.85(17) . .
C1 C2 C7 C8 -54.2(2) . .
C3 C2 C7 C10 8.3(2) . .
C1 C2 C7 C10 -172.74(16) . .
C5 C4 C11 C14 11.7(3) . .
C3 C4 C11 C14 -170.7(2) . .
C5 C4 C11 C12 133.30(19) . .
C3 C4 C11 C12 -49.0(2) . .
C5 C4 C11 C13 -107.5(2) . .
C3 C4 C11 C13 70.2(2) . .
C5 C6 C15 C18 -75.97(17) . .
C1 C6 C15 C18 98.73(17) . .
C5 C6 C15 C16 50.10(19) . .
C1 C6 C15 C16 -135.20(16) . .
Mo1 O2 C17 C18 -19.1(3) . .
Mo1 O2 C17 C22 162.62(18) . .
O2 C17 C18 C19 178.62(14) . .
C22 C17 C18 C19 -3.1(2) . .
O2 C17 C18 C15 -9.4(2) . .
C22 C17 C18 C15 168.86(14) . .
C6 C15 C18 C19 98.10(17) . .
C16 C15 C18 C19 -27.5(2) . .
C6 C15 C18 C17 -73.61(17) . .
C16 C15 C18 C17 160.77(14) . .
C17 C18 C19 C20 1.4(2) . .
C15 C18 C19 C20 -170.27(15) . .
C18 C19 C20 C21 0.1(3) . .
C18 C19 C20 C23 -179.68(16) . .
C19 C20 C21 C22 -0.1(3) . .
C23 C20 C21 C22 179.74(16) . .
C20 C21 C22 C17 -1.5(2) . .
C20 C21 C22 C27 177.76(16) . .
O2 C17 C22 C21 -178.65(14) . .
C18 C17 C22 C21 3.1(2) . .
O2 C17 C22 C27 2.1(2) . .
C18 C17 C22 C27 -176.16(15) . .
C19 C20 C23 C25 -153.81(19) . .
C21 C20 C23 C25 26.4(3) . .
C19 C20 C23 C26 85.2(2) . .
C21 C20 C23 C26 -94.6(2) . .
C19 C20 C23 C24 -34.5(2) . .
C21 C20 C23 C24 145.68(18) . .
C21 C22 C27 C28 -124.96(17) . .
C17 C22 C27 C28 54.3(2) . .
C21 C22 C27 C29 113.57(18) . .
C17 C22 C27 C29 -67.2(2) . .
C21 C22 C27 C30 -5.5(2) . .
C17 C22 C27 C30 173.75(15) . .
C35 C31 C32 C33 -58.7(6) . .
C35 C32 C33 C33 102.1(11) . 2_556
C31 C32 C33 C33 158.4(7) . 2_556
C35 C32 C33 C34 5.9(6) . .
C31 C32 C33 C34 62.2(8) . .
C31 C32 C33 C35 56.3(5) . .
C32 C33 C34 C33 153.9(10) . 2_556
C35 C33 C34 C33 159.2(7) . 2_556
C33 C33 C34 C35 20.5(7) 2_556 2_556
C32 C33 C34 C35 174.4(6) . 2_556
C35 C33 C34 C35 179.68(10) . 2_556
C33 C33 C34 C35 -159.2(7) 2_556 .
C32 C33 C34 C35 -5.3(5) . .
C33 C32 C35 C31 128.2(5) . .
C33 C32 C35 C34 -4.3(4) . .
C31 C32 C35 C34 -132.5(5) . .
C31 C32 C35 C33 -128.2(5) . .
C32 C31 C35 C34 72.3(7) . .
C32 C31 C35 C33 38.5(4) . .
C33 C34 C35 C32 4.6(5) . .
C33 C34 C35 C32 -11.3(6) 2_556 .
C33 C34 C35 C31 -48.4(6) . .
C33 C34 C35 C31 -64.4(7) 2_556 .
C33 C34 C35 C33 -16.0(6) 2_556 .
C33 C33 C35 C32 -149.8(11) 2_556 .
C34 C33 C35 C32 -174.2(6) . .
C33 C33 C35 C31 169.6(9) 2_556 .
C34 C33 C35 C31 145.2(4) . .
C32 C33 C35 C31 -40.6(4) . .
C33 C33 C35 C34 24.4(8) 2_556 .
C32 C33 C35 C34 174.2(6) . .
